data_2102484
loop_
_publ_author_name
'Palatinus, Luk\'a\<s'
'Amami, Mongi'
'van Smaalen, Sander'

_publ_section_title
;
 Structure of incommensurate ammonium tetrafluoroberyllate studied by
 structure refinements and the maximum entropy method
;
_journal_issue 2
_journal_name_full 'Acta Crystallographica Section B'
_journal_page_first 127
_journal_page_last 137
_journal_paper_doi 10.1107/S0108768104000874
_journal_volume 60
_journal_year 2004
_chemical_formula_structural '(NH4)2 BeF4'
_chemical_formula_sum 'Be F4 H8 N2'
_chemical_formula_weight 121.1
_chemical_name_systematic ' ammonium tetrafluoroberyllate'
_symmetry_cell_setting orthorhombic
_cell_angle_alpha 90
_cell_angle_beta 90
_cell_angle_gamma 90
_cell_formula_units_Z 4
_cell_length_a 7.5284(12)
_cell_length_b 5.8848(9)
_cell_length_c 10.436(2)
_cell_measurement_reflns_used 24
_cell_measurement_temperature 175
_cell_measurement_theta_max 25.1
_cell_measurement_theta_min 14.7
_cell_volume 462.35(14)
_computing_cell_refinement 'DIF4 (Eichhorn, 1993)'
_computing_data_collection 'DIF4 (Eichhorn, 1993)'
_computing_molecular_graphics '(Diamond 2.1c, Brandenburg, 1999)'
_computing_publication_material '(Jana2000; Petricek and Dusek, 2000)'
_computing_structure_refinement '(Jana2000; Petricek and Dusek, 2000)'
_diffrn_ambient_temperature 175
_diffrn_measured_fraction_theta_full 0.97
_diffrn_measured_fraction_theta_max 0.997
_diffrn_measurement_device_type 'Huber four-circle diffractometer'
_diffrn_measurement_method 'profile data with \w-scans'
_diffrn_radiation_monochromator 'Si 111'
_diffrn_radiation_source 'Hasylab, DESY, Hamburg'
_diffrn_radiation_type synchrotron
_diffrn_radiation_wavelength 0.71
_diffrn_reflns_av_R_equivalents 0.0513
_diffrn_reflns_av_sigmaI/netI 0.0106
_diffrn_reflns_limit_h_max 0
_diffrn_reflns_limit_h_min -13
_diffrn_reflns_limit_k_max 10
_diffrn_reflns_limit_k_min 0
_diffrn_reflns_limit_l_max 18
_diffrn_reflns_limit_l_min 0
_diffrn_reflns_number 4109
_diffrn_reflns_theta_full 39.19
_diffrn_reflns_theta_max 40.63
_diffrn_reflns_theta_min 3.33
_diffrn_standards_decay_% 0
_diffrn_standards_interval_time 120
_diffrn_standards_number 3
_exptl_absorpt_correction_type none
_exptl_crystal_colour colourless
_exptl_crystal_density_diffrn 1.7389(5)
_exptl_crystal_description 'thick plate'
_exptl_crystal_F_000 248
_exptl_crystal_size_max 0.20
_exptl_crystal_size_mid 0.13
_exptl_crystal_size_min 0.08
_refine_diff_density_max 0.40
_refine_diff_density_min -0.34
_refine_ls_extinction_coef 0.05(3)
_refine_ls_extinction_method 'B-C type 1 Gaussian isotropic (Becker & Coppens, 1974)'
_refine_ls_goodness_of_fit_ref 1.99
_refine_ls_hydrogen_treatment refall
_refine_ls_number_constraints 0
_refine_ls_number_parameters 175
_refine_ls_number_reflns 3969
_refine_ls_number_restraints 0
_refine_ls_R_factor_all 0.0622
_refine_ls_R_factor_gt 0.0341
_refine_ls_shift/su_max 0.0009
_refine_ls_shift/su_mean 0.0002
_refine_ls_structure_factor_coef F
_refine_ls_weighting_details w=1/(\s^2^(F)+0.000036F^2^)
_refine_ls_weighting_scheme sigma
_refine_ls_wR_factor_gt 0.0384
_refine_ls_wR_factor_ref 0.0399
_reflns_number_gt 2262
_reflns_number_total 3969
_reflns_threshold_expression I>3\s(I)
_cod_data_source_file ck5001.cif
_cod_data_source_block (I)
_cod_depositor_comments
;
The following automatic conversions were performed:
'_exptl_absorpt_correction_type' value 'None' changed to 'none' according
to '/home/saulius/struct/CIF-dictionaries/cif_core.dic' dictionary named
'cif_core.dic' version 2.4.1 from 2010-06-29.

Automatic conversion script
Id: cif_fix_enum 1527 2010-12-29 10:47:43Z saulius 

The following automatic conversions were performed:

'_exptl_absorpt_correction_type' value 'None' changed to 'none'
according to /home/saulius/struct/CIF-dictionaries/cif_core.dic
dictionary named 'cif_core.dic' version 2.4.1 from 2010-06-29.

Automatic conversion script
Id: cif_fix_values 1715 2011-07-08 13:25:40Z adriana 
;
_cod_original_formula_sum 'H8 Be1 F4 N2'
_cod_database_code 2102484
_cod_database_fobs_code 2102484

loop_
_atom_site_label
_atom_site_fract_x
_atom_site_fract_y
_atom_site_fract_z
_atom_site_U_iso_or_equiv
_atom_site_adp_type
_atom_site_calc_flag
_atom_site_occupancy
_atom_site_type_symbol
Be 0.25141(8) 0.25 0.41847(6) 0.01427(12) Uani d 1 Be
F1 0.05442(9) 0.25 0.38015(8) 0.03386(12) Uani d 1 F
F2 0.27030(10) 0.25 0.56419(6) 0.03064(12) Uani d 1 F
F3 0.33820(7) 0.03489(9) 0.36575(5) 0.02881(7) Uani d 1 F
N1 0.18709(6) 0.25 0.09990(4) 0.01742(9) Uani d 1 N
N2 0.45778(6) 0.25 0.80326(4) 0.01731(9) Uani d 1 N
H1 0.3059(12) 0.25 0.1228(10) 0.041(3) Uiso d 1 H
H2 0.1075(16) 0.25 0.1586(12) 0.061(3) Uiso d 1 H
H3 0.1718(10) 0.1298(15) 0.0498(8) 0.058(2) Uiso d 1 H
H4 0.4876(13) 0.25 0.7213(10) 0.048(3) Uiso d 1 H
H5 0.5606(18) 0.25 0.8468(13) 0.075(4) Uiso d 1 H
H6 0.3946(12) 0.1227(17) 0.8194(8) 0.062(2) Uiso d 1 H

loop_
_atom_site_aniso_label
_atom_site_aniso_U_11
_atom_site_aniso_U_22
_atom_site_aniso_U_33
_atom_site_aniso_U_12
_atom_site_aniso_U_13
_atom_site_aniso_U_23
_atom_site_aniso_type_symbol
Be 0.0136(2) 0.0146(2) 0.0147(2) 0 0.00028(17) 0 Be
F1 0.01412(13) 0.0449(3) 0.0426(2) 0 -0.00767(13) 0 F
F2 0.03108(18) 0.0469(3) 0.01393(13) 0 -0.00103(12) 0 F
F3 0.02590(12) 0.01822(11) 0.04229(16) 0.00019(9) 0.01060(11) -0.01041(11) F
N1 0.01510(15) 0.01725(16) 0.01991(16) 0 0.00066(12) 0 N
N2 0.01748(16) 0.01793(17) 0.01651(15) 0 0.00124(12) 0 N

loop_
_atom_type_symbol
_atom_type_scat_dispersion_real
_atom_type_scat_dispersion_imag
_atom_type_scat_source
N 0.007 0.003 'International Tables Vol C Tables  4.2.6.8 and 6.1.1.1'
H 0.000 0.000 'International Tables Vol C Tables  4.2.6.8 and 6.1.1.1'
Be 0.000 0.000 'International Tables Vol C Tables  4.2.6.8 and 6.1.1.1'
F 0.018 0.011 'International Tables Vol C Tables  4.2.6.8 and 6.1.1.1'

loop_
_geom_angle_atom_site_label_1
_geom_angle_atom_site_label_2
_geom_angle_atom_site_label_3
_geom_angle_site_symmetry_1
_geom_angle_site_symmetry_3
_geom_angle_publ_flag
F1 Be F2 . . yes
F1 Be F3 . . yes
F1 Be F3 . 2_555 yes
F2 Be F3 . . yes
F2 Be F3 . 2_555 yes
F3 Be F3 . 2_555 yes
F3 Be F3 2_555 . yes
H1 N1 H2 . . yes
H1 N1 H3 . . yes
H1 N1 H3 . 2_555 yes
H2 N1 H3 . . yes
H2 N1 H3 . 2_555 yes
H3 N1 H3 . 2_555 yes
H3 N1 H3 2_555 . yes
H4 N2 H5 . . yes
H4 N2 H6 . . yes
H4 N2 H6 . 2_555 yes
H5 N2 H6 . . yes
H5 N2 H6 . 2_555 yes
H6 N2 H6 . 2_555 yes
H6 N2 H6 2_555 . yes

loop_
_geom_bond_atom_site_label_1
_geom_bond_atom_site_label_2
_geom_bond_site_symmetry_2
_geom_bond_publ_flag
Be F1 . yes
Be F2 . yes
Be F3 . yes
Be F3 2_555 yes
N1 H1 . yes
N1 H2 . yes
N1 H3 . yes
N1 H3 2_555 yes
N2 H4 . yes
N2 H5 . yes
N2 H6 . yes
N2 H6 2_555 yes
